data_1575697
loop_
_publ_author_name
'Koner, Mainak'
'Ballav, Nityananda'
'Varma, Anirudh J.'
'Ghosh, Suman'
'Mondal, Tuhin'
'Kuniyil, Rositha'
'Baidya, Mahiuddin'

_publ_section_title
;
 Multifaceted photocatalysis enables cobalt catalyzed enantioselective C-H
 activation and APEX reaction for C-N axially chiral molecules.
;
_journal_issue 41
_journal_name_full 'Chemical science'
_journal_page_first 19296
_journal_page_last 19303
_journal_paper_doi 10.1039/d5sc05287d
_journal_volume 16
_journal_year 2025
_chemical_formula_sum 'C26 H18 N2 O S'
_chemical_formula_weight 406.48
_space_group_crystal_system orthorhombic
_space_group_IT_number 19
_space_group_name_Hall 'P 2ac 2ab'
_space_group_name_H-M_alt 'P 21 21 21'
_atom_sites_solution_hydrogens geom
_audit_creation_method SHELXL-2019/3
_audit_update_record
;
2024-09-12 deposited with the CCDC.	2025-09-11 downloaded from the CCDC.
;
_cell_angle_alpha 90
_cell_angle_beta 90
_cell_angle_gamma 90
_cell_formula_units_Z 4
_cell_length_a 9.2320(7)
_cell_length_b 9.3771(6)
_cell_length_c 23.9503(17)
_cell_measurement_reflns_used 9840
_cell_measurement_temperature 297(2)
_cell_measurement_theta_max 26.96
_cell_measurement_theta_min 2.76
_cell_volume 2073.4(3)
_computing_cell_refinement 'APEX4/SAINT (Bruker, 2021)'
_computing_data_collection 'APEX4 (Bruker, 2021)'
_computing_data_reduction 'SAINT/XPREP (Bruker, 2021)'
_computing_structure_refinement 'SHELXL-2019/2 (Sheldrick, 2019), WinGX'
_computing_structure_solution 'SHELXT 2018/2 (Sheldrick, 2018)'
_diffrn_ambient_temperature 297(2)
_diffrn_measured_fraction_theta_full 0.997
_diffrn_measured_fraction_theta_max 0.997
_diffrn_measurement_device_type 'Bruker D8 Venture Diffractometer'
_diffrn_measurement_method '\f and \w scans'
_diffrn_radiation_type MoK\a
_diffrn_radiation_wavelength 0.71073
_diffrn_reflns_av_R_equivalents 0.0490
_diffrn_reflns_av_unetI/netI 0.0253
_diffrn_reflns_Laue_measured_fraction_full 0.997
_diffrn_reflns_Laue_measured_fraction_max 0.997
_diffrn_reflns_limit_h_max 11
_diffrn_reflns_limit_h_min -11
_diffrn_reflns_limit_k_max 12
_diffrn_reflns_limit_k_min -12
_diffrn_reflns_limit_l_max 30
_diffrn_reflns_limit_l_min -30
_diffrn_reflns_number 49411
_diffrn_reflns_point_group_measured_fraction_full 0.998
_diffrn_reflns_point_group_measured_fraction_max 0.998
_diffrn_reflns_theta_full 25.242
_diffrn_reflns_theta_max 27.116
_diffrn_reflns_theta_min 3.211
_diffrn_source 'fine focus sealed tube'
_exptl_absorpt_coefficient_mu 0.176
_exptl_absorpt_correction_T_max 0.7455
_exptl_absorpt_correction_T_min 0.5165
_exptl_absorpt_correction_type multi-scan
_exptl_absorpt_process_details
;
 SADABS-2016/2: Krause, L., Herbst-Irmer, R., Sheldrick G.M. & Stalke D.,
 J. Appl. Cryst. 48 (2015) 3-10.
;
_exptl_crystal_colour yellow
_exptl_crystal_density_diffrn 1.302
_exptl_crystal_description block
_exptl_crystal_F_000 848
_exptl_crystal_size_max 0.328
_exptl_crystal_size_mid 0.167
_exptl_crystal_size_min 0.115
_refine_diff_density_max 0.181
_refine_diff_density_min -0.292
_refine_diff_density_rms 0.058
_refine_ls_abs_structure_details
;
 Flack x determined using 1748 quotients [(I+)-(I-)]/[(I+)+(I-)]
 (Parsons, Flack and Wagner, Acta Cryst. B69 (2013) 249-259).
;
_refine_ls_abs_structure_Flack 0.00(2)
_refine_ls_extinction_method none
_refine_ls_goodness_of_fit_ref 1.097
_refine_ls_hydrogen_treatment constr
_refine_ls_matrix_type full
_refine_ls_number_parameters 272
_refine_ls_number_reflns 4555
_refine_ls_number_restraints 0
_refine_ls_restrained_S_all 1.097
_refine_ls_R_factor_all 0.0422
_refine_ls_R_factor_gt 0.0396
_refine_ls_shift/su_max 0.001
_refine_ls_shift/su_mean 0.000
_refine_ls_structure_factor_coef Fsqd
_refine_ls_weighting_details 'w=1/[\s^2^(Fo^2^)+(0.0627P)^2^+0.3170P] where P=(Fo^2^+2Fc^2^)/3'
_refine_ls_weighting_scheme calc
_refine_ls_wR_factor_gt 0.1087
_refine_ls_wR_factor_ref 0.1110
_reflns_Friedel_coverage 0.751
_reflns_Friedel_fraction_full 0.999
_reflns_Friedel_fraction_max 0.999
_reflns_number_gt 4290
_reflns_number_total 4555
_reflns_threshold_expression 'I > 2\s(I)'
_cod_data_source_file d5sc05287d3.cif
_cod_data_source_block shelx
_cod_depositor_comments 'Adding full bibliography for 1575697.cif.'
_cod_database_code 1575697
_shelx_shelxl_version_number 2019/3
_shelx_space_group_comment
;
The symmetry employed for this shelxl refinement is uniquely defined
by the following loop, which should always be used as a source of
symmetry information in preference to the above space-group names.
They are only intended as comments.
;
_shelx_estimated_absorpt_t_min 0.944
_shelx_estimated_absorpt_t_max 0.980

loop_
_space_group_symop_operation_xyz
'x, y, z'
'x+1/2, -y+1/2, -z'
'-x, y+1/2, -z+1/2'
'-x+1/2, -y, z+1/2'

loop_
_atom_site_label
_atom_site_type_symbol
_atom_site_fract_x
_atom_site_fract_y
_atom_site_fract_z
_atom_site_U_iso_or_equiv
_atom_site_adp_type
_atom_site_occupancy
_atom_site_site_symmetry_order
_atom_site_calc_flag
_atom_site_refinement_flags_posn
_atom_site_refinement_flags_adp
_atom_site_refinement_flags_occupancy
_atom_site_disorder_assembly
_atom_site_disorder_group
C1 C -0.0483(5) 0.9543(4) 0.54590(15) 0.0809(11) Uani 1 1 d . . . . .
H1 H -0.096247 1.031997 0.530415 0.097 Uiso 1 1 calc R U . . .
C2 C -0.0313(4) 0.8297(4) 0.51906(13) 0.0658(9) Uani 1 1 d . . . . .
H2 H -0.065288 0.813005 0.483098 0.079 Uiso 1 1 calc R U . . .
C3 C 0.0445(2) 0.7249(3) 0.55144(9) 0.0371(5) Uani 1 1 d . . . . .
C4 C 0.0899(2) 0.5787(2) 0.54015(8) 0.0334(4) Uani 1 1 d . . . . .
C5 C 0.0584(3) 0.5011(3) 0.48922(9) 0.0413(5) Uani 1 1 d . . . . .
C6 C -0.0294(4) 0.5558(3) 0.44540(12) 0.0629(8) Uani 1 1 d . . . . .
H6 H -0.076479 0.642560 0.450277 0.075 Uiso 1 1 calc R U . . .
C7 C -0.0461(5) 0.4833(4) 0.39611(12) 0.0761(11) Uani 1 1 d . . . . .
H7 H -0.103054 0.522551 0.368009 0.091 Uiso 1 1 calc R U . . .
C8 C 0.0198(5) 0.3535(4) 0.38740(12) 0.0740(10) Uani 1 1 d . . . . .
H8 H 0.010288 0.307334 0.353231 0.089 Uiso 1 1 calc R U . . .
C9 C 0.0991(5) 0.2931(3) 0.42914(12) 0.0660(9) Uani 1 1 d . . . . .
H9 H 0.141275 0.204126 0.423541 0.079 Uiso 1 1 calc R U . . .
C10 C 0.1184(3) 0.3636(3) 0.48097(11) 0.0480(6) Uani 1 1 d . . . . .
C11 C 0.2019(3) 0.3009(3) 0.52415(12) 0.0536(6) Uani 1 1 d . . . . .
H11 H 0.239448 0.209715 0.519178 0.064 Uiso 1 1 calc R U . . .
C12 C 0.2282(3) 0.3714(3) 0.57263(10) 0.0452(5) Uani 1 1 d . . . . .
H12 H 0.281802 0.327359 0.600618 0.054 Uiso 1 1 calc R U . . .
C13 C 0.1746(2) 0.5114(2) 0.58100(8) 0.0335(4) Uani 1 1 d . . . . .
C14 C 0.1691(2) 0.7170(2) 0.64478(9) 0.0373(5) Uani 1 1 d . . . . .
C15 C 0.0835(3) 0.7839(2) 0.60213(10) 0.0392(5) Uani 1 1 d . . . . .
C16 C 0.3064(2) 0.5118(2) 0.67130(8) 0.0347(4) Uani 1 1 d . . . . .
C17 C 0.2534(3) 0.4355(3) 0.71533(9) 0.0406(5) Uani 1 1 d . . . . .
C18 C 0.3536(3) 0.3744(3) 0.75332(10) 0.0521(6) Uani 1 1 d . . . . .
H18 H 0.318650 0.322233 0.783483 0.062 Uiso 1 1 calc R U . . .
C19 C 0.4990(3) 0.3895(3) 0.74707(11) 0.0517(6) Uani 1 1 d . . . . .
H19 H 0.561810 0.347741 0.772655 0.062 Uiso 1 1 calc R U . . .
C20 C 0.5550(3) 0.4685(3) 0.70186(10) 0.0434(5) Uani 1 1 d . . . . .
C21 C 0.7049(3) 0.4869(3) 0.69275(13) 0.0568(7) Uani 1 1 d . . . . .
H21 H 0.772065 0.446985 0.717091 0.068 Uiso 1 1 calc R U . . .
C22 C 0.7494(3) 0.5638(4) 0.64785(15) 0.0682(9) Uani 1 1 d . . . . .
H22 H 0.847583 0.576315 0.640763 0.082 Uiso 1 1 calc R U . . .
C23 C 0.6460(3) 0.6237(4) 0.61255(14) 0.0639(8) Uani 1 1 d . . . . .
H23 H 0.678999 0.677088 0.582386 0.077 Uiso 1 1 calc R U . . .
C24 C 0.4584(2) 0.5318(2) 0.66329(9) 0.0368(4) Uani 1 1 d . . . . .
C25 C 0.0936(3) 0.4082(3) 0.72406(12) 0.0507(6) Uani 1 1 d . . . . .
H25A H 0.071544 0.416064 0.763541 0.061 Uiso 1 1 calc R U . . .
H25B H 0.038462 0.480802 0.704548 0.061 Uiso 1 1 calc R U . . .
C26 C 0.0476(4) 0.2639(4) 0.7036(2) 0.0825(11) Uani 1 1 d . . . . .
H26A H 0.056017 0.260394 0.663698 0.124 Uiso 1 1 calc R U . . .
H26B H -0.051210 0.246889 0.714177 0.124 Uiso 1 1 calc R U . . .
H26C H 0.108561 0.192199 0.719923 0.124 Uiso 1 1 calc R U . . .
N1 N 0.20975(19) 0.5794(2) 0.63174(7) 0.0340(4) Uani 1 1 d . . . . .
N2 N 0.5039(2) 0.6101(3) 0.61888(9) 0.0500(5) Uani 1 1 d . . . . .
O1 O 0.2041(2) 0.7744(2) 0.68897(8) 0.0549(5) Uani 1 1 d . . . . .
S1 S 0.02617(10) 0.95660(8) 0.61094(3) 0.0653(3) Uani 1 1 d . . . . .

loop_
_atom_site_aniso_label
_atom_site_aniso_U_11
_atom_site_aniso_U_22
_atom_site_aniso_U_33
_atom_site_aniso_U_23
_atom_site_aniso_U_13
_atom_site_aniso_U_12
C1 0.108(3) 0.069(2) 0.0656(18) 0.0018(16) -0.0264(19) 0.047(2)
C2 0.082(2) 0.0682(18) 0.0466(14) 0.0007(13) -0.0210(15) 0.0317(17)
C3 0.0331(10) 0.0455(12) 0.0326(10) 0.0041(9) -0.0032(8) 0.0042(9)
C4 0.0320(9) 0.0369(10) 0.0312(9) 0.0035(8) -0.0005(8) -0.0032(8)
C5 0.0460(12) 0.0449(12) 0.0332(10) 0.0021(9) -0.0032(9) -0.0112(10)
C6 0.084(2) 0.0599(17) 0.0452(14) 0.0010(12) -0.0245(14) -0.0035(16)
C7 0.109(3) 0.074(2) 0.0447(15) 0.0022(14) -0.0273(16) -0.016(2)
C8 0.108(3) 0.076(2) 0.0383(13) -0.0113(14) -0.0076(16) -0.030(2)
C9 0.094(2) 0.0522(16) 0.0522(16) -0.0148(13) 0.0023(16) -0.0138(17)
C10 0.0587(15) 0.0426(12) 0.0426(12) -0.0043(10) 0.0018(11) -0.0115(11)
C11 0.0674(17) 0.0375(12) 0.0559(15) -0.0060(11) 0.0018(13) 0.0030(12)
C12 0.0512(14) 0.0398(12) 0.0446(12) 0.0040(10) -0.0045(10) 0.0067(11)
C13 0.0327(10) 0.0367(11) 0.0311(9) 0.0016(8) -0.0005(8) -0.0022(8)
C14 0.0353(10) 0.0411(11) 0.0357(10) -0.0017(9) -0.0074(8) 0.0010(9)
C15 0.0423(11) 0.0339(10) 0.0413(11) -0.0003(9) -0.0046(9) 0.0055(9)
C16 0.0342(10) 0.0383(11) 0.0317(9) 0.0031(8) -0.0065(8) 0.0041(9)
C17 0.0382(11) 0.0449(13) 0.0386(11) 0.0045(9) -0.0012(9) 0.0026(9)
C18 0.0570(16) 0.0604(16) 0.0388(12) 0.0166(12) -0.0033(11) 0.0057(12)
C19 0.0507(14) 0.0598(15) 0.0444(12) 0.0112(11) -0.0161(11) 0.0102(12)
C20 0.0363(11) 0.0459(12) 0.0481(12) -0.0032(11) -0.0113(9) 0.0040(10)
C21 0.0344(12) 0.0645(17) 0.0716(17) -0.0001(14) -0.0118(12) 0.0053(12)
C22 0.0338(12) 0.077(2) 0.094(2) 0.0016(19) 0.0025(14) -0.0041(13)
C23 0.0465(15) 0.0744(19) 0.0709(18) 0.0152(17) 0.0082(14) -0.0085(14)
C24 0.0346(10) 0.0388(10) 0.0370(10) 0.0023(9) -0.0032(8) 0.0007(9)
C25 0.0424(13) 0.0560(14) 0.0538(14) 0.0107(12) 0.0085(11) 0.0008(12)
C26 0.0578(19) 0.069(2) 0.121(3) -0.008(2) 0.021(2) -0.0145(16)
N1 0.0323(8) 0.0376(9) 0.0320(8) 0.0028(7) -0.0064(7) 0.0031(7)
N2 0.0421(11) 0.0561(12) 0.0520(12) 0.0129(10) 0.0002(9) -0.0021(9)
O1 0.0645(12) 0.0530(10) 0.0472(10) -0.0129(8) -0.0208(9) 0.0075(9)
S1 0.0869(6) 0.0470(4) 0.0619(4) -0.0087(3) -0.0171(4) 0.0282(4)

loop_
_atom_type_symbol
_atom_type_description
_atom_type_scat_dispersion_real
_atom_type_scat_dispersion_imag
_atom_type_scat_source
C C 0.0033 0.0016 'International Tables Vol C Tables 4.2.6.8 and 6.1.1.4'
H H 0.0000 0.0000 'International Tables Vol C Tables 4.2.6.8 and 6.1.1.4'
N N 0.0061 0.0033 'International Tables Vol C Tables 4.2.6.8 and 6.1.1.4'
O O 0.0106 0.0060 'International Tables Vol C Tables 4.2.6.8 and 6.1.1.4'
S S 0.1246 0.1234 'International Tables Vol C Tables 4.2.6.8 and 6.1.1.4'

loop_
_geom_angle_atom_site_label_1
_geom_angle_atom_site_label_2
_geom_angle_atom_site_label_3
_geom_angle
_geom_angle_site_symmetry_1
_geom_angle_site_symmetry_3
_geom_angle_publ_flag
C2 C1 S1 113.7(2) . . ?
C2 C1 H1 123.1 . . ?
S1 C1 H1 123.1 . . ?
C1 C2 C3 113.2(3) . . ?
C1 C2 H2 123.4 . . ?
C3 C2 H2 123.4 . . ?
C15 C3 C2 109.1(2) . . ?
C15 C3 C4 117.70(19) . . ?
C2 C3 C4 133.1(2) . . ?
C13 C4 C5 118.2(2) . . ?
C13 C4 C3 116.95(19) . . ?
C5 C4 C3 124.75(19) . . ?
C10 C5 C6 116.6(2) . . ?
C10 C5 C4 119.7(2) . . ?
C6 C5 C4 123.7(2) . . ?
C7 C6 C5 121.4(3) . . ?
C7 C6 H6 119.3 . . ?
C5 C6 H6 119.3 . . ?
C6 C7 C8 121.3(3) . . ?
C6 C7 H7 119.4 . . ?
C8 C7 H7 119.4 . . ?
C9 C8 C7 119.6(3) . . ?
C9 C8 H8 120.2 . . ?
C7 C8 H8 120.2 . . ?
C8 C9 C10 121.1(3) . . ?
C8 C9 H9 119.5 . . ?
C10 C9 H9 119.5 . . ?
C5 C10 C11 119.2(2) . . ?
C5 C10 C9 119.8(3) . . ?
C11 C10 C9 120.9(3) . . ?
C12 C11 C10 121.3(2) . . ?
C12 C11 H11 119.4 . . ?
C10 C11 H11 119.4 . . ?
C11 C12 C13 120.6(2) . . ?
C11 C12 H12 119.7 . . ?
C13 C12 H12 119.7 . . ?
C4 C13 N1 121.77(19) . . ?
C4 C13 C12 120.8(2) . . ?
N1 C13 C12 117.40(19) . . ?
O1 C14 N1 122.2(2) . . ?
O1 C14 C15 124.4(2) . . ?
N1 C14 C15 113.42(18) . . ?
C3 C15 C14 126.4(2) . . ?
C3 C15 S1 113.94(17) . . ?
C14 C15 S1 119.64(17) . . ?
C17 C16 C24 121.64(19) . . ?
C17 C16 N1 121.0(2) . . ?
C24 C16 N1 117.36(18) . . ?
C16 C17 C18 118.3(2) . . ?
C16 C17 C25 123.0(2) . . ?
C18 C17 C25 118.6(2) . . ?
C19 C18 C17 122.1(2) . . ?
C19 C18 H18 118.9 . . ?
C17 C18 H18 118.9 . . ?
C18 C19 C20 120.1(2) . . ?
C18 C19 H19 119.9 . . ?
C20 C19 H19 119.9 . . ?
C19 C20 C21 122.8(2) . . ?
C19 C20 C24 119.4(2) . . ?
C21 C20 C24 117.8(2) . . ?
C22 C21 C20 118.9(3) . . ?
C22 C21 H21 120.5 . . ?
C20 C21 H21 120.5 . . ?
C21 C22 C23 119.2(3) . . ?
C21 C22 H22 120.4 . . ?
C23 C22 H22 120.4 . . ?
N2 C23 C22 124.7(3) . . ?
N2 C23 H23 117.7 . . ?
C22 C23 H23 117.7 . . ?
N2 C24 C20 122.9(2) . . ?
N2 C24 C16 118.67(19) . . ?
C20 C24 C16 118.4(2) . . ?
C26 C25 C17 112.6(3) . . ?
C26 C25 H25A 109.1 . . ?
C17 C25 H25A 109.1 . . ?
C26 C25 H25B 109.1 . . ?
C17 C25 H25B 109.1 . . ?
H25A C25 H25B 107.8 . . ?
C25 C26 H26A 109.5 . . ?
C25 C26 H26B 109.5 . . ?
H26A C26 H26B 109.5 . . ?
C25 C26 H26C 109.5 . . ?
H26A C26 H26C 109.5 . . ?
H26B C26 H26C 109.5 . . ?
C14 N1 C13 123.73(17) . . ?
C14 N1 C16 115.41(17) . . ?
C13 N1 C16 120.53(18) . . ?
C23 N2 C24 116.5(2) . . ?
C1 S1 C15 89.99(14) . . ?

loop_
_geom_bond_atom_site_label_1
_geom_bond_atom_site_label_2
_geom_bond_distance
_geom_bond_site_symmetry_2
_geom_bond_publ_flag
C1 C2 1.342(5) . ?
C1 S1 1.703(3) . ?
C1 H1 0.9300 . ?
C2 C3 1.434(3) . ?
C2 H2 0.9300 . ?
C3 C15 1.382(3) . ?
C3 C4 1.459(3) . ?
C4 C13 1.402(3) . ?
C4 C5 1.450(3) . ?
C5 C10 1.417(4) . ?
C5 C6 1.422(4) . ?
C6 C7 1.371(4) . ?
C6 H6 0.9300 . ?
C7 C8 1.377(6) . ?
C7 H7 0.9300 . ?
C8 C9 1.363(5) . ?
C8 H8 0.9300 . ?
C9 C10 1.418(4) . ?
C9 H9 0.9300 . ?
C10 C11 1.417(4) . ?
C11 C12 1.358(4) . ?
C11 H11 0.9300 . ?
C12 C13 1.418(3) . ?
C12 H12 0.9300 . ?
C13 N1 1.410(3) . ?
C14 O1 1.231(3) . ?
C14 N1 1.379(3) . ?
C14 C15 1.436(3) . ?
C15 S1 1.716(2) . ?
C16 C17 1.365(3) . ?
C16 C24 1.429(3) . ?
C16 N1 1.448(2) . ?
C17 C18 1.419(3) . ?
C17 C25 1.512(3) . ?
C18 C19 1.358(4) . ?
C18 H18 0.9300 . ?
C19 C20 1.410(4) . ?
C19 H19 0.9300 . ?
C20 C21 1.411(4) . ?
C20 C24 1.414(3) . ?
C21 C22 1.359(5) . ?
C21 H21 0.9300 . ?
C22 C23 1.393(5) . ?
C22 H22 0.9300 . ?
C23 N2 1.327(4) . ?
C23 H23 0.9300 . ?
C24 N2 1.359(3) . ?
C25 C26 1.500(5) . ?
C25 H25A 0.9700 . ?
C25 H25B 0.9700 . ?
C26 H26A 0.9600 . ?
C26 H26B 0.9600 . ?
C26 H26C 0.9600 . ?

loop_
_geom_hbond_atom_site_label_D
_geom_hbond_atom_site_label_H
_geom_hbond_atom_site_label_A
_geom_hbond_distance_DH
_geom_hbond_distance_HA
_geom_hbond_distance_DA
_geom_hbond_angle_DHA
_geom_hbond_site_symmetry_A
_geom_hbond_publ_flag
C2 H2 N2 0.93 2.63 3.367(4) 137.2 2_466 yes

loop_
_geom_torsion_atom_site_label_1
_geom_torsion_atom_site_label_2
_geom_torsion_atom_site_label_3
_geom_torsion_atom_site_label_4
_geom_torsion
_geom_torsion_site_symmetry_1
_geom_torsion_site_symmetry_2
_geom_torsion_site_symmetry_3
_geom_torsion_site_symmetry_4
_geom_torsion_publ_flag
S1 C1 C2 C3 0.7(5) . . . . ?
C1 C2 C3 C15 -1.6(4) . . . . ?
C1 C2 C3 C4 -178.8(3) . . . . ?
C15 C3 C4 C13 -2.4(3) . . . . ?
C2 C3 C4 C13 174.7(3) . . . . ?
C15 C3 C4 C5 -179.9(2) . . . . ?
C2 C3 C4 C5 -2.9(4) . . . . ?
C13 C4 C5 C10 -2.8(3) . . . . ?
C3 C4 C5 C10 174.7(2) . . . . ?
C13 C4 C5 C6 178.1(2) . . . . ?
C3 C4 C5 C6 -4.3(4) . . . . ?
C10 C5 C6 C7 -4.6(4) . . . . ?
C4 C5 C6 C7 174.5(3) . . . . ?
C5 C6 C7 C8 1.0(6) . . . . ?
C6 C7 C8 C9 2.4(6) . . . . ?
C7 C8 C9 C10 -1.8(5) . . . . ?
C6 C5 C10 C11 -177.4(3) . . . . ?
C4 C5 C10 C11 3.5(4) . . . . ?
C6 C5 C10 C9 5.1(4) . . . . ?
C4 C5 C10 C9 -174.1(3) . . . . ?
C8 C9 C10 C5 -2.0(5) . . . . ?
C8 C9 C10 C11 -179.5(3) . . . . ?
C5 C10 C11 C12 -1.5(4) . . . . ?
C9 C10 C11 C12 176.0(3) . . . . ?
C10 C11 C12 C13 -1.1(4) . . . . ?
C5 C4 C13 N1 -179.83(19) . . . . ?
C3 C4 C13 N1 2.4(3) . . . . ?
C5 C4 C13 C12 0.2(3) . . . . ?
C3 C4 C13 C12 -177.6(2) . . . . ?
C11 C12 C13 C4 1.8(4) . . . . ?
C11 C12 C13 N1 -178.2(2) . . . . ?
C2 C3 C15 C14 -175.6(3) . . . . ?
C4 C3 C15 C14 2.1(4) . . . . ?
C2 C3 C15 S1 1.7(3) . . . . ?
C4 C3 C15 S1 179.45(17) . . . . ?
O1 C14 C15 C3 178.4(3) . . . . ?
N1 C14 C15 C3 -1.7(4) . . . . ?
O1 C14 C15 S1 1.2(4) . . . . ?
N1 C14 C15 S1 -178.85(17) . . . . ?
C24 C16 C17 C18 -0.6(4) . . . . ?
N1 C16 C17 C18 -178.6(2) . . . . ?
C24 C16 C17 C25 -178.0(2) . . . . ?
N1 C16 C17 C25 3.9(4) . . . . ?
C16 C17 C18 C19 -0.1(4) . . . . ?
C25 C17 C18 C19 177.5(3) . . . . ?
C17 C18 C19 C20 0.3(5) . . . . ?
C18 C19 C20 C21 -179.3(3) . . . . ?
C18 C19 C20 C24 0.2(4) . . . . ?
C19 C20 C21 C22 179.5(3) . . . . ?
C24 C20 C21 C22 0.0(4) . . . . ?
C20 C21 C22 C23 0.8(5) . . . . ?
C21 C22 C23 N2 -0.9(6) . . . . ?
C19 C20 C24 N2 179.6(2) . . . . ?
C21 C20 C24 N2 -0.9(4) . . . . ?
C19 C20 C24 C16 -0.8(3) . . . . ?
C21 C20 C24 C16 178.8(2) . . . . ?
C17 C16 C24 N2 -179.4(2) . . . . ?
N1 C16 C24 N2 -1.2(3) . . . . ?
C17 C16 C24 C20 1.0(3) . . . . ?
N1 C16 C24 C20 179.1(2) . . . . ?
C16 C17 C25 C26 98.4(3) . . . . ?
C18 C17 C25 C26 -79.0(4) . . . . ?
O1 C14 N1 C13 -178.4(2) . . . . ?
C15 C14 N1 C13 1.6(3) . . . . ?
O1 C14 N1 C16 -5.0(3) . . . . ?
C15 C14 N1 C16 175.0(2) . . . . ?
C4 C13 N1 C14 -2.2(3) . . . . ?
C12 C13 N1 C14 177.8(2) . . . . ?
C4 C13 N1 C16 -175.26(19) . . . . ?
C12 C13 N1 C16 4.8(3) . . . . ?
C17 C16 N1 C14 89.8(3) . . . . ?
C24 C16 N1 C14 -88.4(2) . . . . ?
C17 C16 N1 C13 -96.6(3) . . . . ?
C24 C16 N1 C13 85.3(3) . . . . ?
C22 C23 N2 C24 0.1(5) . . . . ?
C20 C24 N2 C23 0.8(4) . . . . ?
C16 C24 N2 C23 -178.8(3) . . . . ?
C2 C1 S1 C15 0.2(4) . . . . ?
C3 C15 S1 C1 -1.2(2) . . . . ?
C14 C15 S1 C1 176.3(3) . . . . ?
